data_1569350
loop_
_publ_author_name
'Sun, Zhitao'
'Fan, Wei'
'Han, Yi'
'Yuan, Wei'
'Ni, Yong'
'Wang, Jinyi'
'Wei, Haipeng'
'Zhao, Yanli'
'Sun, Zhe'
'Wu, Jishan'

_publ_section_title
;
 Helical fused 1,2:8,9-dibenzozethrene oligomers with up to 201&#xb0;
 end-to-end twist: "one-pot" synthesis and chiral resolution.
;
_journal_issue 29
_journal_name_full 'Chemical science'
_journal_page_first 7922
_journal_page_last 7927
_journal_paper_doi 10.1039/d3sc02285d
_journal_volume 14
_journal_year 2023
_chemical_formula_moiety '0.5(C H2 Cl2), C62 H46'
_chemical_formula_sum 'C62.5 H47 Cl'
_chemical_formula_weight 833.45
_space_group_crystal_system triclinic
_space_group_IT_number 2
_space_group_name_Hall '-P 1'
_space_group_name_H-M_alt 'P -1'
_atom_sites_solution_hydrogens geom
_atom_sites_solution_primary dual
_audit_creation_date 2023-01-17
_audit_creation_method
;
Olex2 1.2
(compiled 2018.05.29 svn.r3508 for OlexSys, GUI svn.r5506)
;
_audit_update_record
;
2023-03-14 deposited with the CCDC.	2023-06-20 downloaded from the CCDC.
;
_cell_angle_alpha 92.959(2)
_cell_angle_beta 105.254(2)
_cell_angle_gamma 90.553(2)
_cell_formula_units_Z 4
_cell_length_a 14.1114(8)
_cell_length_b 17.2949(10)
_cell_length_c 19.1195(11)
_cell_measurement_reflns_used 9434
_cell_measurement_temperature 104(2)
_cell_measurement_theta_max 72.925
_cell_measurement_theta_min 4.521
_cell_volume 4494.5(4)
_computing_cell_refinement 'SAINT V8.38A (?, 2016)'
_computing_data_reduction 'SAINT V8.38A (?, 2016)'
_computing_molecular_graphics 'Olex2 (Dolomanov et al., 2009)'
_computing_publication_material 'Olex2 (Dolomanov et al., 2009)'
_computing_structure_refinement 'XL (Sheldrick, 2008)'
_computing_structure_solution 'XT (Sheldrick, 2015)'
_diffrn_ambient_temperature 104.0
_diffrn_measured_fraction_theta_full 0.969
_diffrn_measured_fraction_theta_max 0.951
_diffrn_measurement_device_type 'Bruker APEX-II CCD'
_diffrn_measurement_method '\f and \w scans'
_diffrn_radiation_type CuK\a
_diffrn_radiation_wavelength 1.54178
_diffrn_reflns_av_R_equivalents 0.0700
_diffrn_reflns_av_unetI/netI 0.0560
_diffrn_reflns_Laue_measured_fraction_full 0.969
_diffrn_reflns_Laue_measured_fraction_max 0.951
_diffrn_reflns_limit_h_max 17
_diffrn_reflns_limit_h_min -17
_diffrn_reflns_limit_k_max 21
_diffrn_reflns_limit_k_min -18
_diffrn_reflns_limit_l_max 23
_diffrn_reflns_limit_l_min -23
_diffrn_reflns_number 93144
_diffrn_reflns_point_group_measured_fraction_full 0.969
_diffrn_reflns_point_group_measured_fraction_max 0.951
_diffrn_reflns_theta_full 67.679
_diffrn_reflns_theta_max 73.204
_diffrn_reflns_theta_min 2.399
_diffrn_standards_number 0
_exptl_absorpt_coefficient_mu 1.058
_exptl_absorpt_correction_T_max 0.7536
_exptl_absorpt_correction_T_min 0.6188
_exptl_absorpt_correction_type multi-scan
_exptl_absorpt_process_details
'SADABS-2016/2 (Bruker,2016/2) was used for absorption correction. wR2(int) was 0.1382 before and 0.0994 after correction. The Ratio of minimum to maximum transmission is 0.8211. The \l/2 correction factor is Not present.'
_exptl_crystal_colour 'metallic dark green'
_exptl_crystal_colour_lustre metallic
_exptl_crystal_colour_modifier dark
_exptl_crystal_colour_primary green
_exptl_crystal_density_diffrn 1.232
_exptl_crystal_description block
_exptl_crystal_F_000 1756
_exptl_crystal_size_max 0.499
_exptl_crystal_size_mid 0.496
_exptl_crystal_size_min 0.374
_refine_diff_density_max 1.412
_refine_diff_density_min -1.082
_refine_diff_density_rms 0.127
_refine_ls_extinction_method none
_refine_ls_goodness_of_fit_ref 1.152
_refine_ls_hydrogen_treatment constr
_refine_ls_matrix_type full
_refine_ls_number_parameters 1156
_refine_ls_number_reflns 17143
_refine_ls_number_restraints 0
_refine_ls_restrained_S_all 1.152
_refine_ls_R_factor_all 0.1296
_refine_ls_R_factor_gt 0.1218
_refine_ls_shift/su_max 0.001
_refine_ls_shift/su_mean 0.000
_refine_ls_structure_factor_coef Fsqd
_refine_ls_weighting_details 'w=1/[\s^2^(Fo^2^)+(0.1216P)^2^+16.6797P] where P=(Fo^2^+2Fc^2^)/3'
_refine_ls_weighting_scheme calc
_refine_ls_wR_factor_gt 0.3018
_refine_ls_wR_factor_ref 0.3038
_reflns_Friedel_coverage 0.000
_reflns_number_gt 16269
_reflns_number_total 17143
_reflns_threshold_expression 'I > 2\s(I)'
_cod_data_source_file d3sc02285d10.cif
_cod_data_source_block szt20221228_0m
_cod_depositor_comments 'Adding full bibliography for 1569350--1569353.cif.'
_cod_original_formula_sum 'C62.50 H47 Cl'
_cod_database_code 1569350
_shelx_shelxl_version_number 2017/1
_shelx_space_group_comment
;
The symmetry employed for this shelxl refinement is uniquely defined
by the following loop, which should always be used as a source of
symmetry information in preference to the above space-group names.
They are only intended as comments.
;
_olex2_refinement_description
;
1. Fixed Uiso
 At 1.2 times of:
  All C(H) groups, All C(H,H) groups
 At 1.5 times of:
  All C(H,H,H) groups
2.a Secondary CH2 refined with riding coordinates:
 C03G(H0AA,HA)
2.b Aromatic/amide H refined with riding coordinates:
 C008(H008), C00E(H00E), C00J(H00J), C00T(H00T), C00Z(H00Z), C013(H013),
 C016(H016), C018(H018), C01A(H01A), C01B(H01B), C01C(H01C), C01D(H01D),
 C01F(H01F), C01G(H01G), C01H(H01H), C01K(H01K), C01L(H01L), C01M(H01M),
 C01N(H01N), C01O(H01O), C01R(H01R), C01S(H01S), C01T(H01T), C01U(H01U),
 C01V(H01V), C01W(H01W), C01Y(H01Y), C01Z(H01Z), C020(H020), C022(H022),
 C025(H025), C026(H026), C027(H027), C028(H028), C029(H029), C02A(H02F),
 C02C(H02D), C02D(H02E), C02E(H02H), C02G(H02G), C02H(H02J), C02I(H02I),
 C02J(H02L), C02K(H02K), C02L(H02M), C02M(H02P), C02N(H02N), C02O(H02O),
 C02R(H02R), C02W(H02W), C02Y(H02Y), C034(H034), C035(H035), C03A(H03J),
 C03B(H03K), C03E(H03Z)
2.c Idealised Me refined as rotating group:
 C01X(H01E,H01I,H01J), C024(H02A,H02B,H02C), C02V(H02Q,H02S,H02T), C030(H03A,
 H03B,H03C), C032(H03R,H03S,H03T), C033(H03U,H03V,H03W), C036(H03X,H03Y,H),
 C037(H03D,H03E,H03F), C038(H03G,H03H,H03I), C03H(H03L,H03M,H03N), C03I(H03O,
 H03P,H03Q), C03J(H03,HB,HC)
;
_olex2_submission_special_instructions 'No special instructions were received'

loop_
_space_group_symop_operation_xyz
'x, y, z'
'-x, -y, -z'

loop_
_atom_site_label
_atom_site_type_symbol
_atom_site_fract_x
_atom_site_fract_y
_atom_site_fract_z
_atom_site_U_iso_or_equiv
_atom_site_adp_type
_atom_site_occupancy
_atom_site_site_symmetry_order
_atom_site_calc_flag
_atom_site_refinement_flags_posn
_atom_site_refinement_flags_adp
_atom_site_refinement_flags_occupancy
_atom_site_disorder_assembly
_atom_site_disorder_group
Cl01 Cl -0.22376(15) 0.77340(9) 0.19796(9) 0.0663(5) Uani 1 1 d . . . . .
Cl02 Cl -0.31819(19) 0.69667(13) 0.05864(10) 0.0889(7) Uani 1 1 d . . . . .
C003 C 0.7324(3) 0.89061(19) 0.4703(2) 0.0185(7) Uani 1 1 d . . . . .
C004 C 0.0445(3) 0.7062(2) 0.5147(2) 0.0177(7) Uani 1 1 d . . . . .
C005 C 0.0925(3) 0.66449(19) 0.4673(2) 0.0179(7) Uani 1 1 d . . . . .
C006 C 0.6971(3) 0.8927(2) 0.5952(2) 0.0197(7) Uani 1 1 d . . . . .
C007 C 0.2362(3) 0.4678(2) 0.5559(2) 0.0216(8) Uani 1 1 d . . . . .
C008 C 0.0425(3) 0.8464(2) 0.6295(2) 0.0234(8) Uani 1 1 d . . . . .
H008 H 0.061398 0.867417 0.590128 0.028 Uiso 1 1 calc R . . . .
C009 C 0.1989(3) 0.6082(2) 0.5738(2) 0.0184(7) Uani 1 1 d . . . . .
C00A C 0.7443(3) 1.0309(2) 0.5815(2) 0.0213(8) Uani 1 1 d . . . . .
C00B C 0.7505(3) 0.7775(2) 0.7616(2) 0.0198(7) Uani 1 1 d . . . . .
C00C C 0.2244(3) 0.5374(2) 0.6020(2) 0.0212(8) Uani 1 1 d . . . . .
C00D C 0.7478(3) 0.9165(2) 0.7499(2) 0.0199(7) Uani 1 1 d . . . . .
C00E C -0.0456(3) 0.7394(2) 0.4848(2) 0.0200(7) Uani 1 1 d . . . . .
H00E H -0.078059 0.766989 0.515629 0.024 Uiso 1 1 calc R . . . .
C00F C 0.5869(3) 0.7888(2) 0.6112(2) 0.0191(7) Uani 1 1 d . . . . .
C00G C 0.5839(3) 0.8294(2) 0.4872(2) 0.0190(7) Uani 1 1 d . . . . .
C00H C 0.0932(3) 0.7145(2) 0.5921(2) 0.0191(7) Uani 1 1 d . . . . .
C00I C 0.5411(3) 0.8247(2) 0.4107(2) 0.0203(7) Uani 1 1 d . . . . .
C00J C 0.6729(3) 1.0483(2) 0.5196(2) 0.0210(8) Uani 1 1 d . . . . .
H00J H 0.611660 1.020786 0.506937 0.025 Uiso 1 1 calc R . . . .
C00K C 0.7287(3) 0.9656(2) 0.6261(2) 0.0201(7) Uani 1 1 d . . . . .
C00L C 0.2374(3) 0.59854(19) 0.4502(2) 0.0181(7) Uani 1 1 d . . . . .
C00M C 0.2524(3) 0.7354(2) 0.7458(2) 0.0227(8) Uani 1 1 d . . . . .
C00N C 0.0611(3) 0.6224(2) 0.2631(2) 0.0203(7) Uani 1 1 d . . . . .
C00O C 0.5455(3) 0.7378(2) 0.6567(2) 0.0210(8) Uani 1 1 d . . . . .
C00P C 0.1724(3) 0.6691(2) 0.6209(2) 0.0189(7) Uani 1 1 d . . . . .
C00Q C 0.6686(3) 0.8354(2) 0.6407(2) 0.0192(7) Uani 1 1 d . . . . .
C00R C 0.7771(3) 0.9293(2) 0.8270(2) 0.0235(8) Uani 1 1 d . . . . .
C00S C 0.6899(3) 0.8837(2) 0.3930(2) 0.0211(8) Uani 1 1 d . . . . .
C00T C 0.8331(3) 1.0732(2) 0.6002(2) 0.0218(8) Uani 1 1 d . . . . .
H00T H 0.882617 1.061837 0.642470 0.026 Uiso 1 1 calc R . . . .
C00U C 0.7420(3) 0.9812(2) 0.7039(2) 0.0216(8) Uani 1 1 d . . . . .
C00V C 0.5363(3) 0.7918(2) 0.5348(2) 0.0211(8) Uani 1 1 d . . . . .
C00W C 0.1791(3) 0.6236(2) 0.4968(2) 0.0185(7) Uani 1 1 d . . . . .
C00X C 0.1038(3) 0.6290(2) 0.3436(2) 0.0193(7) Uani 1 1 d . . . . .
C00Y C 0.2333(3) 0.5275(2) 0.6784(2) 0.0218(8) Uani 1 1 d . . . . .
C00Z C 0.7486(3) 0.9067(2) 0.3467(2) 0.0249(8) Uani 1 1 d . . . . .
H00Z H 0.720872 0.905103 0.295672 0.030 Uiso 1 1 calc R . . . .
C010 C 0.0524(3) 0.6634(2) 0.3901(2) 0.0191(7) Uani 1 1 d . . . . .
C011 C 0.1993(3) 0.6013(2) 0.3732(2) 0.0182(7) Uani 1 1 d . . . . .
C012 C 0.0509(3) 0.7679(2) 0.6398(2) 0.0208(7) Uani 1 1 d . . . . .
C013 C 0.2607(3) 0.8099(2) 0.7195(2) 0.0237(8) Uani 1 1 d . . . . .
H013 H 0.244546 0.815471 0.668567 0.028 Uiso 1 1 calc R . . . .
C014 C 0.7235(3) 0.8411(2) 0.7180(2) 0.0195(7) Uani 1 1 d . . . . .
C015 C 0.6733(3) 0.8705(2) 0.5170(2) 0.0183(7) Uani 1 1 d . . . . .
C016 C 0.8321(3) 0.9149(2) 0.4968(2) 0.0207(7) Uani 1 1 d . . . . .
H016 H 0.861538 0.918209 0.547632 0.025 Uiso 1 1 calc R . . . .
C017 C 0.2224(3) 0.6680(2) 0.6986(2) 0.0202(7) Uani 1 1 d . . . . .
C018 C 0.7503(3) 0.7004(2) 0.7313(2) 0.0217(8) Uani 1 1 d . . . . .
H018 H 0.731318 0.691443 0.680034 0.026 Uiso 1 1 calc R . . . .
C019 C 0.5931(3) 0.8551(2) 0.3643(2) 0.0229(8) Uani 1 1 d . . . . .
C01A C -0.0421(3) 0.6967(2) 0.3630(2) 0.0226(8) Uani 1 1 d . . . . .
H01A H -0.072188 0.693858 0.312256 0.027 Uiso 1 1 calc R . . . .
C01B C 0.2912(3) 0.8735(3) 0.7651(2) 0.0303(9) Uani 1 1 d . . . . .
H01B H 0.297249 0.922366 0.746035 0.036 Uiso 1 1 calc R . . . .
C01C C 0.5295(3) 0.6586(2) 0.6379(2) 0.0252(8) Uani 1 1 d . . . . .
H01C H 0.541843 0.637513 0.594332 0.030 Uiso 1 1 calc R . . . .
C01D C 0.7765(3) 0.6391(2) 0.7740(2) 0.0286(9) Uani 1 1 d . . . . .
H01D H 0.777040 0.588379 0.752464 0.034 Uiso 1 1 calc R . . . .
C01E C 0.2395(3) 0.5954(2) 0.7271(2) 0.0218(8) Uani 1 1 d . . . . .
C01F C -0.0195(3) 0.5445(2) 0.1553(2) 0.0288(9) Uani 1 1 d . . . . .
H01F H -0.048951 0.496606 0.133284 0.035 Uiso 1 1 calc R . . . .
C01G C 0.1639(3) 0.4435(2) 0.4948(2) 0.0242(8) Uani 1 1 d . . . . .
H01G H 0.104864 0.471477 0.481634 0.029 Uiso 1 1 calc R . . . .
C01H C 0.3364(3) 0.5742(2) 0.4777(2) 0.0212(8) Uani 1 1 d . . . . .
H01H H 0.363473 0.572680 0.528674 0.025 Uiso 1 1 calc R . . . .
C01I C 0.7912(3) 0.8659(2) 0.8715(2) 0.0254(8) Uani 1 1 d . . . . .
C01J C 0.2627(3) 0.5872(2) 0.8041(2) 0.0259(8) Uani 1 1 d . . . . .
C01K C 0.5236(3) 0.7675(2) 0.7193(2) 0.0253(8) Uani 1 1 d . . . . .
H01K H 0.530906 0.821608 0.731372 0.030 Uiso 1 1 calc R . . . .
C01L C 0.0191(3) 0.7374(2) 0.6967(2) 0.0250(8) Uani 1 1 d . . . . .
H01L H 0.022085 0.683321 0.703161 0.030 Uiso 1 1 calc R . . . .
C01M C -0.0893(3) 0.7325(2) 0.4091(2) 0.0236(8) Uani 1 1 d . . . . .
H01M H -0.152453 0.753006 0.390068 0.028 Uiso 1 1 calc R . . . .
C01N C 0.3991(3) 0.7576(2) 0.4292(2) 0.0252(8) Uani 1 1 d . . . . .
H01N H 0.335019 0.735451 0.410379 0.030 Uiso 1 1 calc R . . . .
C01O C 0.2599(3) 0.5762(2) 0.3274(2) 0.0257(8) Uani 1 1 d . . . . .
H01O H 0.234472 0.575480 0.276118 0.031 Uiso 1 1 calc R . . . .
C01P C 0.2791(3) 0.6536(3) 0.8514(2) 0.0278(9) Uani 1 1 d . . . . .
C01Q C 0.2799(3) 0.7279(2) 0.8227(2) 0.0265(8) Uani 1 1 d . . . . .
C01R C 0.3925(3) 0.5532(2) 0.4320(2) 0.0254(8) Uani 1 1 d . . . . .
H01R H 0.458471 0.538270 0.451351 0.031 Uiso 1 1 calc R . . . .
C01S C 0.2621(4) 0.3367(2) 0.4714(2) 0.0293(9) Uani 1 1 d . . . . .
H01S H 0.270675 0.292547 0.442281 0.035 Uiso 1 1 calc R . . . .
C01T C 0.6900(3) 1.1060(2) 0.4755(2) 0.0256(8) Uani 1 1 d . . . . .
H01T H 0.641215 1.116676 0.432630 0.031 Uiso 1 1 calc R . . . .
C01U C 0.3086(4) 0.7953(3) 0.8689(2) 0.0332(10) Uani 1 1 d . . . . .
H01U H 0.324479 0.791217 0.919970 0.040 Uiso 1 1 calc R . . . .
C01V C 0.4445(3) 0.7567(2) 0.5042(2) 0.0232(8) Uani 1 1 d . . . . .
H01V H 0.411782 0.731531 0.534596 0.028 Uiso 1 1 calc R . . . .
C01W C 0.7544(3) 1.0551(2) 0.7363(2) 0.0246(8) Uani 1 1 d . . . . .
H01W H 0.748919 1.098364 0.706906 0.030 Uiso 1 1 calc R . . . .
C01X C 0.0083(4) 0.4844(2) 0.2758(2) 0.0318(10) Uani 1 1 d . . . . .
H01E H 0.072251 0.459979 0.291398 0.048 Uiso 1 1 calc GR . . . .
H01I H -0.040307 0.446485 0.246987 0.048 Uiso 1 1 calc GR . . . .
H01J H -0.012440 0.503198 0.318580 0.048 Uiso 1 1 calc GR . . . .
C01Y C 0.8867(3) 0.9337(2) 0.4507(2) 0.0250(8) Uani 1 1 d . . . . .
H01Y H 0.953904 0.948656 0.469681 0.030 Uiso 1 1 calc R . . . .
C01Z C 0.8496(3) 1.1321(2) 0.5573(2) 0.0248(8) Uani 1 1 d . . . . .
H01Z H 0.909496 1.161502 0.571132 0.030 Uiso 1 1 calc R . . . .
C020 C 0.3234(3) 0.4252(2) 0.5751(2) 0.0251(8) Uani 1 1 d . . . . .
H020 H 0.374220 0.441401 0.616892 0.030 Uiso 1 1 calc R . . . .
C021 C 0.7831(3) 0.7897(2) 0.8390(2) 0.0247(8) Uani 1 1 d . . . . .
C022 C 0.7887(3) 1.0073(2) 0.8566(2) 0.0279(9) Uani 1 1 d . . . . .
H022 H 0.805932 1.017327 0.907801 0.034 Uiso 1 1 calc R . . . .
C023 C 0.0167(3) 0.5515(2) 0.2304(2) 0.0256(8) Uani 1 1 d . . . . .
C024 C 0.5109(4) 0.9974(3) 0.3057(3) 0.0375(11) Uani 1 1 d . . . . .
H02A H 0.485509 0.984472 0.346793 0.056 Uiso 1 1 calc GR . . . .
H02B H 0.470729 1.037492 0.278747 0.056 Uiso 1 1 calc GR . . . .
H02C H 0.579080 1.016480 0.323756 0.056 Uiso 1 1 calc GR . . . .
C025 C 0.8065(4) 0.7246(3) 0.8821(2) 0.0329(10) Uani 1 1 d . . . . .
H025 H 0.824906 0.732064 0.933537 0.040 Uiso 1 1 calc R . . . .
C026 C 0.4452(3) 0.7896(2) 0.3833(2) 0.0258(8) Uani 1 1 d . . . . .
H026 H 0.413724 0.788750 0.332771 0.031 Uiso 1 1 calc R . . . .
C027 C 0.3533(3) 0.5534(3) 0.3562(2) 0.0292(9) Uani 1 1 d . . . . .
H027 H 0.392571 0.537503 0.324891 0.035 Uiso 1 1 calc R . . . .
C028 C -0.0232(3) 0.8639(3) 0.7338(3) 0.0327(10) Uani 1 1 d . . . . .
H028 H -0.047864 0.896958 0.765853 0.039 Uiso 1 1 calc R . . . .
C029 C 0.2391(3) 0.4550(2) 0.7077(3) 0.0287(9) Uani 1 1 d . . . . .
H029 H 0.232617 0.409684 0.676399 0.034 Uiso 1 1 calc R . . . .
C02A C 0.0064(3) 0.8948(2) 0.6765(2) 0.0281(9) Uani 1 1 d . . . . .
H02F H 0.001983 0.948813 0.669717 0.034 Uiso 1 1 calc R . . . .
C02B C 0.0669(3) 0.6841(2) 0.2201(2) 0.0273(9) Uani 1 1 d . . . . .
C02C C 0.7751(3) 1.0674(2) 0.8123(2) 0.0286(9) Uani 1 1 d . . . . .
H02D H 0.779755 1.118863 0.833053 0.034 Uiso 1 1 calc R . . . .
C02D C 0.8440(3) 0.9311(2) 0.3749(2) 0.0280(9) Uani 1 1 d . . . . .
H02E H 0.881925 0.946357 0.343335 0.034 Uiso 1 1 calc R . . . .
C02E C 0.3352(3) 0.3598(2) 0.5334(2) 0.0290(9) Uani 1 1 d . . . . .
H02H H 0.393317 0.330744 0.547175 0.035 Uiso 1 1 calc R . . . .
C02F C 0.5456(3) 0.8571(3) 0.2846(2) 0.0283(9) Uani 1 1 d . . . . .
C02G C 0.7790(3) 1.1478(2) 0.4947(2) 0.0272(9) Uani 1 1 d . . . . .
H02G H 0.790987 1.186913 0.464808 0.033 Uiso 1 1 calc R . . . .
C02H C 0.1759(3) 0.3786(2) 0.4520(2) 0.0267(8) Uani 1 1 d . . . . .
H02J H 0.125623 0.362859 0.409782 0.032 Uiso 1 1 calc R . . . .
C02I C 0.4772(3) 0.6411(3) 0.7468(3) 0.0337(10) Uani 1 1 d . . . . .
H02I H 0.455185 0.608090 0.777789 0.040 Uiso 1 1 calc R . . . .
C02J C 0.3141(4) 0.8664(3) 0.8416(3) 0.0382(11) Uani 1 1 d . . . . .
H02L H 0.333159 0.910975 0.873633 0.046 Uiso 1 1 calc R . . . .
C02K C 0.4911(3) 0.7190(3) 0.7647(2) 0.0316(9) Uani 1 1 d . . . . .
H02K H 0.478543 0.740038 0.808181 0.038 Uiso 1 1 calc R . . . .
C02L C 0.2659(3) 0.5105(3) 0.8294(2) 0.0319(9) Uani 1 1 d . . . . .
H02M H 0.276144 0.503496 0.879804 0.038 Uiso 1 1 calc R . . . .
C02M C -0.0167(3) 0.7857(3) 0.7437(2) 0.0311(9) Uani 1 1 d . . . . .
H02P H -0.036618 0.764779 0.782718 0.037 Uiso 1 1 calc R . . . .
C02N C 0.4956(3) 0.6107(2) 0.6827(2) 0.0288(9) Uani 1 1 d . . . . .
H02N H 0.484910 0.556970 0.669598 0.035 Uiso 1 1 calc R . . . .
C02O C 0.8029(4) 0.6515(3) 0.8509(3) 0.0376(11) Uani 1 1 d . . . . .
H02O H 0.818184 0.608664 0.880750 0.045 Uiso 1 1 calc R . . . .
C02P C 0.5072(3) 0.9271(3) 0.2570(2) 0.0305(9) Uani 1 1 d . . . . .
C02Q C 0.8159(4) 0.8815(2) 0.9525(2) 0.0303(9) Uani 1 1 d . . . . .
C02R C 0.0294(4) 0.6745(3) 0.1450(2) 0.0321(10) Uani 1 1 d . . . . .
H02R H 0.033622 0.716659 0.115878 0.038 Uiso 1 1 calc R . . . .
C02S C 0.2948(4) 0.6449(3) 0.9308(2) 0.0353(10) Uani 1 1 d . . . . .
C02T C -0.0142(3) 0.6048(3) 0.1113(2) 0.0303(9) Uani 1 1 d . . . . .
C02U C 0.9149(4) 0.8909(3) 0.9928(3) 0.0370(11) Uani 1 1 d . . . . .
C02V C 0.1153(5) 0.7596(3) 0.2536(3) 0.0420(12) Uani 1 1 d . . . . .
H02Q H 0.079737 0.782011 0.287131 0.063 Uiso 1 1 calc GR . . . .
H02S H 0.114329 0.795436 0.215314 0.063 Uiso 1 1 calc GR . . . .
H02T H 0.183460 0.750837 0.280171 0.063 Uiso 1 1 calc GR . . . .
C02W C 0.2544(4) 0.4476(3) 0.7820(3) 0.0340(10) Uani 1 1 d . . . . .
H02W H 0.256835 0.397295 0.800047 0.041 Uiso 1 1 calc R . . . .
C02X C 0.7390(5) 0.8911(3) 0.9860(3) 0.0429(12) Uani 1 1 d . . . . .
C02Y C 0.4655(4) 0.9289(4) 0.1826(3) 0.0448(13) Uani 1 1 d . . . . .
H02Y H 0.441248 0.976350 0.162834 0.054 Uiso 1 1 calc R . . . .
C02Z C 0.5386(4) 0.7898(3) 0.2392(3) 0.0435(12) Uani 1 1 d . . . . .
C030 C 0.9971(4) 0.8811(3) 0.9570(3) 0.0449(12) Uani 1 1 d . . . . .
H03A H 0.986168 0.833033 0.926262 0.067 Uiso 1 1 calc GR . . . .
H03B H 1.059578 0.878840 0.994286 0.067 Uiso 1 1 calc GR . . . .
H03C H 0.999166 0.925129 0.927095 0.067 Uiso 1 1 calc GR . . . .
C031 C 0.3852(4) 0.6199(3) 0.9742(3) 0.0453(12) Uani 1 1 d . . . . .
C032 C 0.1187(4) 0.6862(4) 0.9158(3) 0.0488(13) Uani 1 1 d . . . . .
H03R H 0.128317 0.737201 0.898269 0.073 Uiso 1 1 calc GR . . . .
H03S H 0.071480 0.689912 0.945245 0.073 Uiso 1 1 calc GR . . . .
H03T H 0.093417 0.649267 0.874216 0.073 Uiso 1 1 calc GR . . . .
C033 C -0.0552(5) 0.5964(3) 0.0301(3) 0.0441(12) Uani 1 1 d . . . . .
H03U H -0.007383 0.570749 0.008281 0.066 Uiso 1 1 calc GR . . . .
H03V H -0.068536 0.647812 0.010837 0.066 Uiso 1 1 calc GR . . . .
H03W H -0.116326 0.565349 0.018223 0.066 Uiso 1 1 calc GR . . . .
C034 C 0.3948(5) 0.6071(4) 1.0469(3) 0.0567(16) Uani 1 1 d . . . . .
H034 H 0.455599 0.590104 1.076054 0.068 Uiso 1 1 calc R . . . .
C035 C 0.9347(5) 0.9113(3) 1.0664(3) 0.0552(17) Uani 1 1 d . . . . .
H035 H 1.001201 0.915488 1.094448 0.066 Uiso 1 1 calc R . . . .
C036 C 0.4707(4) 0.6050(4) 0.9428(3) 0.0489(13) Uani 1 1 d . . . . .
H03X H 0.452878 0.563552 0.904421 0.073 Uiso 1 1 calc GR . . . .
H03Y H 0.527093 0.589314 0.981118 0.073 Uiso 1 1 calc GR . . . .
H H 0.487990 0.652300 0.922458 0.073 Uiso 1 1 calc GR . . . .
C037 C 0.6342(5) 0.8780(4) 0.9442(3) 0.0512(14) Uani 1 1 d . . . . .
H03D H 0.620006 0.909010 0.901373 0.077 Uiso 1 1 calc GR . . . .
H03E H 0.591204 0.893352 0.975044 0.077 Uiso 1 1 calc GR . . . .
H03F H 0.622548 0.823010 0.928840 0.077 Uiso 1 1 calc GR . . . .
C038 C 0.5783(5) 0.7132(3) 0.2693(3) 0.0571(17) Uani 1 1 d . . . . .
H03G H 0.646852 0.720869 0.297631 0.086 Uiso 1 1 calc GR . . . .
H03H H 0.574834 0.674956 0.228981 0.086 Uiso 1 1 calc GR . . . .
H03I H 0.538942 0.694607 0.300490 0.086 Uiso 1 1 calc GR . . . .
C039 C 0.2161(4) 0.6587(3) 0.9616(3) 0.0444(12) Uani 1 1 d . . . . .
C03A C 0.4947(5) 0.7937(4) 0.1655(3) 0.0593(17) Uani 1 1 d . . . . .
H03J H 0.489659 0.748285 0.134538 0.071 Uiso 1 1 calc R . . . .
C03B C 0.7616(6) 0.9144(3) 1.0596(3) 0.0557(16) Uani 1 1 d . . . . .
H03K H 0.709916 0.922550 1.082368 0.067 Uiso 1 1 calc R . . . .
C03C C 0.8598(7) 0.9260(4) 1.1007(3) 0.065(2) Uani 1 1 d . . . . .
C03D C 0.4582(5) 0.8624(5) 0.1360(3) 0.0617(19) Uani 1 1 d . . . . .
C03E C 0.2298(5) 0.6459(4) 1.0349(3) 0.0596(17) Uani 1 1 d . . . . .
H03Z H 0.177309 0.656233 1.056300 0.071 Uiso 1 1 calc R . . . .
C03F C 0.3163(6) 0.6190(4) 1.0778(3) 0.0615(18) Uani 1 1 d . . . . .
C03G C -0.2068(5) 0.7293(4) 0.1170(4) 0.0623(17) Uani 1 1 d . . . . .
H0AA H -0.175233 0.767062 0.092519 0.075 Uiso 1 1 calc R . . . .
HA H -0.162452 0.685055 0.128805 0.075 Uiso 1 1 calc R . . . .
C03H C 0.8827(9) 0.9550(6) 1.1799(4) 0.105(4) Uani 1 1 d . . . . .
H03L H 0.953933 0.961556 1.199632 0.158 Uiso 1 1 calc GR . . . .
H03M H 0.857407 0.917425 1.207545 0.158 Uiso 1 1 calc GR . . . .
H03N H 0.851384 1.004897 1.183493 0.158 Uiso 1 1 calc GR . . . .
C03I C 0.4072(7) 0.8646(7) 0.0558(4) 0.098(3) Uani 1 1 d . . . . .
H03O H 0.339219 0.845366 0.046760 0.147 Uiso 1 1 calc GR . . . .
H03P H 0.441916 0.831872 0.027771 0.147 Uiso 1 1 calc GR . . . .
H03Q H 0.407343 0.918003 0.041001 0.147 Uiso 1 1 calc GR . . . .
C03J C 0.3281(8) 0.6052(6) 1.1574(4) 0.095(3) Uani 1 1 d . . . . .
H03 H 0.393619 0.585319 1.178426 0.143 Uiso 1 1 calc GR . . . .
HB H 0.278116 0.567354 1.161696 0.143 Uiso 1 1 calc GR . . . .
HC H 0.320127 0.654064 1.183307 0.143 Uiso 1 1 calc GR . . . .

loop_
_atom_site_aniso_label
_atom_site_aniso_U_11
_atom_site_aniso_U_22
_atom_site_aniso_U_33
_atom_site_aniso_U_23
_atom_site_aniso_U_13
_atom_site_aniso_U_12
Cl01 0.0991(13) 0.0470(8) 0.0511(8) 0.0068(6) 0.0159(8) 0.0045(8)
Cl02 0.1111(17) 0.0866(13) 0.0566(10) 0.0065(9) 0.0007(10) -0.0326(12)
C003 0.0220(18) 0.0100(15) 0.0231(18) -0.0019(13) 0.0056(15) -0.0006(13)
C004 0.0190(17) 0.0126(15) 0.0227(18) -0.0013(13) 0.0078(14) -0.0013(13)
C005 0.0179(17) 0.0112(15) 0.0253(19) -0.0001(13) 0.0072(15) -0.0023(13)
C006 0.0176(17) 0.0184(17) 0.0219(18) 0.0002(14) 0.0032(14) -0.0035(13)
C007 0.0229(19) 0.0166(17) 0.028(2) 0.0029(14) 0.0110(16) 0.0006(14)
C008 0.0167(18) 0.0238(19) 0.029(2) -0.0019(15) 0.0049(15) -0.0019(14)
C009 0.0165(17) 0.0144(16) 0.0237(19) 0.0000(13) 0.0044(14) -0.0019(13)
C00A 0.029(2) 0.0131(16) 0.0227(19) -0.0021(14) 0.0092(16) -0.0022(14)
C00B 0.0166(17) 0.0200(18) 0.0243(19) -0.0029(14) 0.0089(15) -0.0026(13)
C00C 0.0196(18) 0.0155(17) 0.028(2) 0.0015(14) 0.0049(15) -0.0018(13)
C00D 0.0196(18) 0.0141(17) 0.026(2) -0.0008(14) 0.0073(15) -0.0036(13)
C00E 0.0197(18) 0.0138(16) 0.0274(19) -0.0013(14) 0.0085(15) -0.0019(13)
C00F 0.0183(17) 0.0117(16) 0.029(2) 0.0004(14) 0.0090(15) -0.0010(13)
C00G 0.0197(18) 0.0125(16) 0.0238(19) -0.0004(13) 0.0041(15) 0.0003(13)
C00H 0.0193(18) 0.0152(16) 0.0239(19) -0.0008(13) 0.0082(15) -0.0041(13)
C00I 0.0219(19) 0.0143(16) 0.0246(19) 0.0002(14) 0.0058(15) 0.0024(13)
C00J 0.0220(19) 0.0125(16) 0.029(2) -0.0031(14) 0.0076(15) -0.0015(13)
C00K 0.0209(18) 0.0151(17) 0.0243(19) 0.0005(14) 0.0061(15) -0.0034(13)
C00L 0.0187(18) 0.0108(15) 0.0257(19) -0.0015(13) 0.0081(15) -0.0036(13)
C00M 0.0210(19) 0.0249(19) 0.0235(19) -0.0025(15) 0.0090(15) -0.0016(15)
C00N 0.0208(18) 0.0196(17) 0.0206(18) -0.0037(14) 0.0069(15) -0.0019(14)
C00O 0.0161(17) 0.0221(18) 0.0247(19) 0.0025(14) 0.0052(15) -0.0021(14)
C00P 0.0202(18) 0.0152(16) 0.0222(18) -0.0005(13) 0.0077(15) -0.0037(13)
C00Q 0.0216(18) 0.0146(16) 0.0223(18) -0.0004(13) 0.0076(15) -0.0001(13)
C00R 0.0208(19) 0.0232(19) 0.027(2) 0.0002(15) 0.0083(16) -0.0056(14)
C00S 0.0258(19) 0.0142(16) 0.0234(19) -0.0017(14) 0.0073(15) 0.0018(14)
C00T 0.0250(19) 0.0175(17) 0.0216(18) -0.0031(14) 0.0051(15) -0.0028(14)
C00U 0.0199(18) 0.0201(18) 0.0243(19) 0.0003(15) 0.0055(15) -0.0058(14)
C00V 0.0231(19) 0.0114(16) 0.028(2) -0.0013(14) 0.0057(16) -0.0015(13)
C00W 0.0198(18) 0.0111(15) 0.0239(19) -0.0023(13) 0.0052(15) -0.0020(13)
C00X 0.0221(18) 0.0124(16) 0.0233(19) -0.0019(13) 0.0066(15) -0.0062(13)
C00Y 0.0200(18) 0.0171(17) 0.027(2) 0.0026(15) 0.0044(15) -0.0029(14)
C00Z 0.033(2) 0.0215(18) 0.0212(19) 0.0016(14) 0.0092(16) 0.0017(16)
C010 0.0199(18) 0.0130(16) 0.0247(19) 0.0000(13) 0.0064(15) -0.0026(13)
C011 0.0179(17) 0.0127(16) 0.0252(19) -0.0018(13) 0.0086(15) -0.0031(13)
C012 0.0164(17) 0.0239(18) 0.0214(18) -0.0048(14) 0.0054(14) -0.0054(14)
C013 0.0208(19) 0.027(2) 0.0240(19) -0.0023(15) 0.0071(15) -0.0028(15)
C014 0.0185(18) 0.0189(18) 0.0226(19) -0.0027(14) 0.0090(15) -0.0036(13)
C015 0.0213(18) 0.0115(15) 0.0214(18) -0.0010(13) 0.0050(14) -0.0009(13)
C016 0.0248(19) 0.0139(16) 0.0228(19) -0.0030(13) 0.0059(15) -0.0028(14)
C017 0.0178(17) 0.0223(18) 0.0219(19) -0.0012(14) 0.0084(15) -0.0024(14)
C018 0.0239(19) 0.0196(18) 0.0210(18) -0.0019(14) 0.0054(15) -0.0018(14)
C019 0.027(2) 0.0161(17) 0.0232(19) -0.0023(14) 0.0034(16) 0.0028(14)
C01A 0.025(2) 0.0179(17) 0.0217(19) 0.0006(14) 0.0009(15) -0.0014(14)
C01B 0.032(2) 0.026(2) 0.034(2) -0.0053(17) 0.0124(18) -0.0051(17)
C01C 0.0221(19) 0.0224(19) 0.029(2) 0.0022(15) 0.0040(16) -0.0037(15)
C01D 0.036(2) 0.0198(19) 0.028(2) -0.0013(15) 0.0049(18) 0.0002(16)
C01E 0.0189(18) 0.0244(19) 0.0229(19) 0.0032(15) 0.0067(15) -0.0015(14)
C01F 0.031(2) 0.025(2) 0.027(2) -0.0041(16) 0.0033(17) -0.0035(16)
C01G 0.0230(19) 0.0187(18) 0.032(2) 0.0051(15) 0.0088(16) -0.0021(14)
C01H 0.0219(19) 0.0157(17) 0.0247(19) 0.0006(14) 0.0042(15) -0.0010(14)
C01I 0.028(2) 0.028(2) 0.0195(19) -0.0025(15) 0.0047(16) -0.0070(16)
C01J 0.024(2) 0.029(2) 0.024(2) 0.0023(16) 0.0061(16) -0.0037(16)
C01K 0.0177(18) 0.027(2) 0.031(2) -0.0004(16) 0.0073(16) -0.0024(15)
C01L 0.0190(19) 0.028(2) 0.027(2) -0.0027(16) 0.0060(16) -0.0050(15)
C01M 0.0197(19) 0.0203(18) 0.030(2) 0.0023(15) 0.0045(16) -0.0006(14)
C01N 0.0223(19) 0.0154(17) 0.034(2) -0.0029(15) 0.0019(16) -0.0035(14)
C01O 0.030(2) 0.0250(19) 0.023(2) -0.0014(15) 0.0092(17) -0.0010(16)
C01P 0.027(2) 0.037(2) 0.0192(19) 0.0008(16) 0.0066(16) -0.0052(17)
C01Q 0.025(2) 0.030(2) 0.025(2) -0.0025(16) 0.0080(16) -0.0054(16)
C01R 0.0214(19) 0.0227(19) 0.035(2) 0.0031(16) 0.0117(17) 0.0026(15)
C01S 0.043(3) 0.0155(18) 0.034(2) -0.0019(16) 0.0200(19) -0.0011(16)
C01T 0.032(2) 0.0195(18) 0.025(2) 0.0002(15) 0.0069(17) 0.0015(15)
C01U 0.035(2) 0.042(3) 0.023(2) -0.0061(18) 0.0087(18) -0.0068(19)
C01V 0.0224(19) 0.0112(16) 0.035(2) 0.0002(14) 0.0067(16) -0.0032(14)
C01W 0.030(2) 0.0172(18) 0.029(2) -0.0003(15) 0.0122(17) -0.0053(15)
C01X 0.036(2) 0.022(2) 0.033(2) 0.0018(17) 0.0019(19) -0.0103(17)
C01Y 0.026(2) 0.0185(18) 0.031(2) -0.0026(15) 0.0101(17) -0.0027(15)
C01Z 0.026(2) 0.0189(18) 0.031(2) -0.0013(15) 0.0113(17) -0.0070(15)
C020 0.025(2) 0.0175(18) 0.033(2) 0.0018(15) 0.0076(17) 0.0004(15)
C021 0.026(2) 0.026(2) 0.023(2) 0.0000(15) 0.0077(16) -0.0049(15)
C022 0.033(2) 0.029(2) 0.022(2) -0.0060(16) 0.0082(17) -0.0058(17)
C023 0.026(2) 0.0214(19) 0.028(2) 0.0008(15) 0.0057(16) -0.0015(15)
C024 0.028(2) 0.027(2) 0.052(3) 0.005(2) 0.001(2) 0.0022(17)
C025 0.047(3) 0.031(2) 0.0184(19) 0.0005(16) 0.0058(18) -0.0003(19)
C026 0.027(2) 0.0182(18) 0.025(2) -0.0009(15) -0.0041(16) -0.0006(15)
C027 0.028(2) 0.030(2) 0.034(2) 0.0038(17) 0.0155(18) 0.0048(17)
C028 0.024(2) 0.038(2) 0.036(2) -0.0143(19) 0.0120(18) 0.0007(17)
C029 0.031(2) 0.0197(19) 0.037(2) 0.0062(16) 0.0111(18) -0.0002(16)
C02A 0.022(2) 0.026(2) 0.034(2) -0.0087(16) 0.0044(17) -0.0002(15)
C02B 0.034(2) 0.0215(19) 0.027(2) -0.0006(15) 0.0083(17) -0.0028(16)
C02C 0.038(2) 0.0190(19) 0.031(2) -0.0077(16) 0.0138(18) -0.0085(16)
C02D 0.035(2) 0.0231(19) 0.029(2) 0.0005(16) 0.0129(18) -0.0039(16)
C02E 0.032(2) 0.0214(19) 0.036(2) 0.0045(16) 0.0138(18) 0.0057(16)
C02F 0.029(2) 0.034(2) 0.022(2) -0.0010(16) 0.0051(17) 0.0054(17)
C02G 0.041(2) 0.0161(18) 0.029(2) 0.0005(15) 0.0162(18) -0.0024(16)
C02H 0.030(2) 0.0237(19) 0.026(2) 0.0011(15) 0.0060(17) -0.0061(16)
C02I 0.022(2) 0.041(2) 0.040(2) 0.013(2) 0.0082(18) -0.0105(17)
C02J 0.043(3) 0.037(2) 0.031(2) -0.0160(19) 0.007(2) -0.011(2)
C02K 0.021(2) 0.045(3) 0.032(2) 0.0006(19) 0.0124(17) -0.0054(17)
C02L 0.035(2) 0.040(2) 0.024(2) 0.0104(18) 0.0104(18) 0.0008(19)
C02M 0.023(2) 0.045(3) 0.027(2) -0.0057(18) 0.0123(17) -0.0046(18)
C02N 0.022(2) 0.0227(19) 0.039(2) 0.0076(17) 0.0029(17) -0.0052(15)
C02O 0.056(3) 0.025(2) 0.027(2) 0.0064(17) 0.002(2) 0.001(2)
C02P 0.021(2) 0.040(2) 0.031(2) 0.0118(18) 0.0069(17) -0.0012(17)
C02Q 0.048(3) 0.0228(19) 0.021(2) 0.0000(15) 0.0108(18) -0.0070(18)
C02R 0.046(3) 0.026(2) 0.024(2) 0.0029(16) 0.0081(19) 0.0028(18)
C02S 0.041(3) 0.041(3) 0.024(2) -0.0008(18) 0.0095(19) -0.011(2)
C02T 0.035(2) 0.032(2) 0.023(2) 0.0010(16) 0.0046(17) 0.0037(18)
C02U 0.050(3) 0.029(2) 0.027(2) -0.0015(17) 0.003(2) -0.010(2)
C02V 0.067(4) 0.023(2) 0.031(2) 0.0043(18) 0.005(2) -0.015(2)
C02W 0.040(3) 0.025(2) 0.040(3) 0.0116(18) 0.013(2) 0.0006(18)
C02X 0.068(4) 0.035(2) 0.031(2) 0.0020(19) 0.023(2) -0.010(2)
C02Y 0.029(2) 0.070(4) 0.035(3) 0.023(2) 0.005(2) 0.005(2)
C02Z 0.042(3) 0.050(3) 0.032(2) -0.013(2) 0.001(2) 0.009(2)
C030 0.039(3) 0.047(3) 0.042(3) -0.003(2) 0.000(2) -0.005(2)
C031 0.050(3) 0.058(3) 0.027(2) 0.007(2) 0.007(2) -0.008(2)
C032 0.051(3) 0.059(3) 0.044(3) -0.004(2) 0.028(3) -0.007(3)
C033 0.058(3) 0.042(3) 0.028(2) -0.004(2) 0.004(2) 0.005(2)
C034 0.068(4) 0.066(4) 0.033(3) 0.009(3) 0.006(3) -0.006(3)
C035 0.077(4) 0.047(3) 0.030(3) 0.003(2) -0.005(3) -0.030(3)
C036 0.043(3) 0.059(3) 0.040(3) 0.011(2) 0.002(2) 0.003(2)
C037 0.060(4) 0.057(3) 0.045(3) 0.005(3) 0.028(3) -0.002(3)
C038 0.060(4) 0.042(3) 0.058(4) -0.023(3) 0.000(3) 0.018(3)
C039 0.051(3) 0.054(3) 0.032(3) -0.007(2) 0.019(2) -0.015(2)
C03A 0.054(4) 0.085(5) 0.031(3) -0.020(3) 0.002(2) 0.017(3)
C03B 0.095(5) 0.043(3) 0.037(3) 0.000(2) 0.033(3) -0.013(3)
C03C 0.124(6) 0.048(3) 0.023(3) -0.008(2) 0.020(3) -0.033(4)
C03D 0.045(3) 0.118(6) 0.019(2) -0.001(3) 0.003(2) 0.014(3)
C03E 0.066(4) 0.081(4) 0.037(3) -0.004(3) 0.024(3) -0.018(3)
C03F 0.089(5) 0.069(4) 0.028(3) -0.002(3) 0.020(3) -0.018(4)
C03G 0.065(4) 0.046(3) 0.083(5) 0.001(3) 0.031(4) 0.005(3)
C03H 0.183(11) 0.097(6) 0.032(3) -0.022(4) 0.029(5) -0.076(7)
C03I 0.075(5) 0.185(10) 0.027(3) 0.009(4) -0.002(3) 0.019(6)
C03J 0.132(8) 0.122(8) 0.035(4) 0.014(4) 0.028(4) -0.009(6)

loop_
_atom_type_symbol
_atom_type_description
_atom_type_scat_dispersion_real
_atom_type_scat_dispersion_imag
_atom_type_scat_source
C C 0.0181 0.0091 'International Tables Vol C Tables 4.2.6.8 and 6.1.1.4'
H H 0.0000 0.0000 'International Tables Vol C Tables 4.2.6.8 and 6.1.1.4'
Cl Cl 0.3639 0.7018 'International Tables Vol C Tables 4.2.6.8 and 6.1.1.4'

loop_
_geom_angle_atom_site_label_1
_geom_angle_atom_site_label_2
_geom_angle_atom_site_label_3
_geom_angle
_geom_angle_site_symmetry_1
_geom_angle_site_symmetry_3
_geom_angle_publ_flag
C015 C003 C00S 118.7(3) . . ?
C016 C003 C00S 118.6(3) . . ?
C016 C003 C015 122.6(3) . . ?
C005 C004 C00H 118.9(3) . . ?
C00E C004 C005 118.9(3) . . ?
C00E C004 C00H 122.2(3) . . ?
C00W C005 C004 120.0(3) . . ?
C00W C005 C010 119.8(3) . . ?
C010 C005 C004 120.2(3) . . ?
C00K C006 C00Q 118.5(3) . . ?
C00K C006 C015 125.2(3) . . ?
C00Q C006 C015 115.5(3) . . ?
C01G C007 C00C 121.6(4) . . ?
C01G C007 C020 118.7(4) . . ?
C020 C007 C00C 119.6(4) . . ?
C012 C008 C02A 120.4(4) . . ?
C00C C009 C00P 118.2(3) . . ?
C00C C009 C00W 124.6(3) . . ?
C00W C009 C00P 116.2(3) . . ?
C00J C00A C00K 120.8(3) . . ?
C00J C00A C00T 118.9(4) . . ?
C00T C00A C00K 120.3(4) . . ?
C014 C00B C018 122.2(4) . . ?
C014 C00B C021 119.9(3) . . ?
C018 C00B C021 117.8(3) . . ?
C009 C00C C007 122.6(4) . . ?
C009 C00C C00Y 119.5(3) . . ?
C00Y C00C C007 117.7(3) . . ?
C00R C00D C00U 120.0(3) . . ?
C014 C00D C00R 120.3(3) . . ?
C014 C00D C00U 119.6(3) . . ?
C004 C00E C01M 120.8(3) . . ?
C00Q C00F C00O 121.5(4) . . ?
C00Q C00F C00V 119.8(3) . . ?
C00V C00F C00O 118.6(3) . . ?
C00I C00G C00V 120.3(3) . . ?
C015 C00G C00I 120.3(3) . . ?
C015 C00G C00V 119.4(3) . . ?
C004 C00H C012 118.9(3) . . ?
C00P C00H C004 119.6(3) . . ?
C00P C00H C012 121.3(3) . . ?
C00G C00I C026 118.5(4) . . ?
C019 C00I C00G 119.7(3) . . ?
C019 C00I C026 121.8(4) . . ?
C00A C00J C01T 120.7(4) . . ?
C006 C00K C00A 122.0(3) . . ?
C006 C00K C00U 119.4(3) . . ?
C00U C00K C00A 118.5(3) . . ?
C00W C00L C011 119.7(3) . . ?
C00W C00L C01H 122.1(3) . . ?
C011 C00L C01H 118.1(3) . . ?
C013 C00M C017 122.5(4) . . ?
C013 C00M C01Q 118.1(4) . . ?
C017 C00M C01Q 119.3(4) . . ?
C023 C00N C00X 118.8(3) . . ?
C02B C00N C00X 121.3(3) . . ?
C02B C00N C023 119.9(4) . . ?
C01C C00O C00F 120.6(4) . . ?
C01K C00O C00F 120.7(3) . . ?
C01K C00O C01C 118.7(4) . . ?
C009 C00P C017 116.0(3) . . ?
C00H C00P C009 118.6(3) . . ?
C00H C00P C017 124.5(3) . . ?
C006 C00Q C014 115.5(3) . . ?
C00F C00Q C006 118.6(3) . . ?
C00F C00Q C014 125.3(3) . . ?
C00D C00R C022 118.2(4) . . ?
C01I C00R C00D 120.0(3) . . ?
C01I C00R C022 121.8(4) . . ?
C00Z C00S C003 118.2(4) . . ?
C019 C00S C003 120.5(4) . . ?
C019 C00S C00Z 121.3(4) . . ?
C01Z C00T C00A 120.6(4) . . ?
C00D C00U C00K 118.9(3) . . ?
C01W C00U C00D 118.3(4) . . ?
C01W C00U C00K 122.8(3) . . ?
C00G C00V C00F 119.4(3) . . ?
C01V C00V C00F 122.7(4) . . ?
C01V C00V C00G 117.9(4) . . ?
C005 C00W C009 116.1(3) . . ?
C005 C00W C00L 118.7(3) . . ?
C00L C00W C009 125.1(3) . . ?
C010 C00X C00N 121.6(3) . . ?
C010 C00X C011 119.3(3) . . ?
C011 C00X C00N 119.1(3) . . ?
C01E C00Y C00C 119.1(3) . . ?
C029 C00Y C00C 122.8(4) . . ?
C029 C00Y C01E 118.1(4) . . ?
C02D C00Z C00S 120.9(4) . . ?
C005 C010 C01A 117.8(3) . . ?
C00X C010 C005 120.3(3) . . ?
C00X C010 C01A 121.9(4) . . ?
C00X C011 C00L 120.2(3) . . ?
C00X C011 C01O 121.1(4) . . ?
C01O C011 C00L 118.7(3) . . ?
C008 C012 C00H 122.0(4) . . ?
C008 C012 C01L 118.9(4) . . ?
C01L C012 C00H 119.1(3) . . ?
C01B C013 C00M 121.9(4) . . ?
C00B C014 C00D 118.7(3) . . ?
C00B C014 C00Q 124.9(3) . . ?
C00D C014 C00Q 116.3(3) . . ?
C003 C015 C006 124.4(3) . . ?
C00G C015 C003 119.1(3) . . ?
C00G C015 C006 116.5(3) . . ?
C01Y C016 C003 121.2(4) . . ?
C00M C017 C00P 124.6(3) . . ?
C01E C017 C00M 118.9(4) . . ?
C01E C017 C00P 116.5(3) . . ?
C01D C018 C00B 121.8(4) . . ?
C00I C019 C02F 120.2(4) . . ?
C00S C019 C00I 119.8(4) . . ?
C00S C019 C02F 120.0(4) . . ?
C01M C01A C010 120.9(4) . . ?
C013 C01B C02J 119.7(4) . . ?
C02N C01C C00O 120.2(4) . . ?
C018 C01D C02O 119.6(4) . . ?
C017 C01E C00Y 119.5(4) . . ?
C017 C01E C01J 120.7(4) . . ?
C01J C01E C00Y 119.8(3) . . ?
C02T C01F C023 122.6(4) . . ?
C007 C01G C02H 121.1(4) . . ?
C01R C01H C00L 121.1(4) . . ?
C00R C01I C021 119.2(4) . . ?
C00R C01I C02Q 118.6(4) . . ?
C021 C01I C02Q 122.2(4) . . ?
C01P C01J C01E 119.5(4) . . ?
C01P C01J C02L 122.5(4) . . ?
C02L C01J C01E 118.0(4) . . ?
C00O C01K C02K 120.9(4) . . ?
C02M C01L C012 120.6(4) . . ?
C01A C01M C00E 121.0(4) . . ?
C026 C01N C01V 121.3(4) . . ?
C027 C01O C011 120.9(4) . . ?
C01J C01P C01Q 119.4(4) . . ?
C01J C01P C02S 119.2(4) . . ?
C01Q C01P C02S 121.4(4) . . ?
C01P C01Q C00M 120.1(4) . . ?
C01U C01Q C00M 118.7(4) . . ?
C01U C01Q C01P 121.2(4) . . ?
C01H C01R C027 120.4(4) . . ?
C02E C01S C02H 119.9(4) . . ?
C02G C01T C00J 119.8(4) . . ?
C02J C01U C01Q 121.5(4) . . ?
C00V C01V C01N 121.4(4) . . ?
C00U C01W C02C 121.0(4) . . ?
C016 C01Y C02D 120.5(4) . . ?
C02G C01Z C00T 120.1(4) . . ?
C02E C020 C007 120.4(4) . . ?
C01I C021 C00B 120.0(4) . . ?
C01I C021 C025 120.9(4) . . ?
C025 C021 C00B 119.1(4) . . ?
C02C C022 C00R 120.5(4) . . ?
C00N C023 C01X 120.9(4) . . ?
C01F C023 C00N 118.7(4) . . ?
C01F C023 C01X 120.4(4) . . ?
C02O C025 C021 121.1(4) . . ?
C01N C026 C00I 120.3(4) . . ?
C01O C027 C01R 120.8(4) . . ?
C02M C028 C02A 120.0(4) . . ?
C02W C029 C00Y 121.3(4) . . ?
C008 C02A C028 120.0(4) . . ?
C00N C02B C02R 119.3(4) . . ?
C00N C02B C02V 120.8(4) . . ?
C02R C02B C02V 119.8(4) . . ?
C022 C02C C01W 121.5(4) . . ?
C00Z C02D C01Y 120.3(4) . . ?
C020 C02E C01S 120.0(4) . . ?
C02P C02F C019 118.6(4) . . ?
C02Z C02F C019 120.3(4) . . ?
C02Z C02F C02P 121.2(4) . . ?
C01Z C02G C01T 119.9(4) . . ?
C01G C02H C01S 119.8(4) . . ?
C02K C02I C02N 119.5(4) . . ?
C01U C02J C01B 119.9(4) . . ?
C02I C02K C01K 120.3(4) . . ?
C02W C02L C01J 120.6(4) . . ?
C028 C02M C01L 120.0(4) . . ?
C01C C02N C02I 120.4(4) . . ?
C025 C02O C01D 120.4(4) . . ?
C02F C02P C024 121.0(4) . . ?
C02Y C02P C024 120.9(4) . . ?
C02Y C02P C02F 118.1(5) . . ?
C02U C02Q C01I 119.8(4) . . ?
C02X C02Q C01I 119.0(4) . . ?
C02X C02Q C02U 121.1(4) . . ?
C02T C02R C02B 121.8(4) . . ?
C031 C02S C01P 121.3(4) . . ?
C039 C02S C01P 118.7(5) . . ?
C039 C02S C031 119.9(5) . . ?
C01F C02T C02R 117.6(4) . . ?
C01F C02T C033 121.8(4) . . ?
C02R C02T C033 120.6(4) . . ?
C02Q C02U C030 121.2(4) . . ?
C035 C02U C02Q 118.3(5) . . ?
C035 C02U C030 120.5(5) . . ?
C02L C02W C029 121.7(4) . . ?
C02Q C02X C037 121.3(4) . . ?
C03B C02X C02Q 118.9(6) . . ?
C03B C02X C037 119.7(5) . . ?
C02P C02Y C03D 121.7(5) . . ?
C02F C02Z C038 121.3(4) . . ?
C03A C02Z C02F 118.9(5) . . ?
C03A C02Z C038 119.8(5) . . ?
C02S C031 C036 121.1(4) . . ?
C034 C031 C02S 119.7(6) . . ?
C034 C031 C036 119.2(5) . . ?
C031 C034 C03F 120.9(6) . . ?
C02U C035 C03C 122.1(6) . . ?
C02S C039 C032 120.6(5) . . ?
C03E C039 C02S 118.2(6) . . ?
C03E C039 C032 121.2(5) . . ?
C03D C03A C02Z 121.6(6) . . ?
C02X C03B C03C 121.0(6) . . ?
C035 C03C C03B 118.4(5) . . ?
C035 C03C C03H 121.5(8) . . ?
C03B C03C C03H 120.1(8) . . ?
C02Y C03D C03I 120.7(7) . . ?
C03A C03D C02Y 118.5(5) . . ?
C03A C03D C03I 120.7(7) . . ?
C03F C03E C039 122.9(6) . . ?
C034 C03F C03J 120.3(7) . . ?
C03E C03F C034 118.4(5) . . ?
C03E C03F C03J 121.3(7) . . ?
Cl02 C03G Cl01 111.2(4) . . ?

loop_
_geom_bond_atom_site_label_1
_geom_bond_atom_site_label_2
_geom_bond_distance
_geom_bond_site_symmetry_2
_geom_bond_publ_flag
Cl01 C03G 1.764(7) . ?
Cl02 C03G 1.741(8) . ?
C003 C00S 1.439(5) . ?
C003 C015 1.425(5) . ?
C003 C016 1.416(5) . ?
C004 C005 1.437(5) . ?
C004 C00E 1.391(5) . ?
C004 C00H 1.458(5) . ?
C005 C00W 1.416(5) . ?
C005 C010 1.434(5) . ?
C006 C00K 1.382(5) . ?
C006 C00Q 1.473(5) . ?
C006 C015 1.473(5) . ?
C007 C00C 1.492(5) . ?
C007 C01G 1.377(6) . ?
C007 C020 1.414(6) . ?
C008 C012 1.384(6) . ?
C008 C02A 1.393(6) . ?
C009 C00C 1.376(5) . ?
C009 C00P 1.464(5) . ?
C009 C00W 1.464(5) . ?
C00A C00J 1.387(6) . ?
C00A C00K 1.498(5) . ?
C00A C00T 1.398(6) . ?
C00B C014 1.409(5) . ?
C00B C018 1.426(5) . ?
C00B C021 1.432(5) . ?
C00C C00Y 1.453(6) . ?
C00D C00R 1.427(6) . ?
C00D C00U 1.448(5) . ?
C00D C014 1.410(5) . ?
C00E C01M 1.415(6) . ?
C00F C00O 1.487(5) . ?
C00F C00Q 1.375(5) . ?
C00F C00V 1.452(5) . ?
C00G C00I 1.427(5) . ?
C00G C00V 1.440(5) . ?
C00G C015 1.410(5) . ?
C00H C00P 1.380(5) . ?
C00H C012 1.499(5) . ?
C00I C019 1.409(6) . ?
C00I C026 1.433(6) . ?
C00J C01T 1.396(6) . ?
C00K C00U 1.460(5) . ?
C00L C00W 1.419(5) . ?
C00L C011 1.432(5) . ?
C00L C01H 1.433(5) . ?
C00M C013 1.423(6) . ?
C00M C017 1.425(5) . ?
C00M C01Q 1.432(6) . ?
C00N C00X 1.496(5) . ?
C00N C023 1.409(5) . ?
C00N C02B 1.394(6) . ?
C00O C01C 1.399(6) . ?
C00O C01K 1.388(6) . ?
C00P C017 1.469(5) . ?
C00Q C014 1.475(5) . ?
C00R C01I 1.407(6) . ?
C00R C022 1.428(6) . ?
C00S C00Z 1.430(6) . ?
C00S C019 1.405(6) . ?
C00T C01Z 1.395(6) . ?
C00U C01W 1.381(5) . ?
C00V C01V 1.392(5) . ?
C00X C010 1.402(5) . ?
C00X C011 1.416(5) . ?
C00Y C01E 1.447(5) . ?
C00Y C029 1.394(5) . ?
C00Z C02D 1.365(6) . ?
C010 C01A 1.436(5) . ?
C011 C01O 1.432(5) . ?
C012 C01L 1.406(6) . ?
C013 C01B 1.359(6) . ?
C016 C01Y 1.362(6) . ?
C017 C01E 1.393(5) . ?
C018 C01D 1.366(6) . ?
C019 C02F 1.496(5) . ?
C01A C01M 1.365(6) . ?
C01B C02J 1.424(7) . ?
C01C C02N 1.389(6) . ?
C01D C02O 1.423(6) . ?
C01E C01J 1.436(6) . ?
C01F C023 1.390(6) . ?
C01F C02T 1.386(6) . ?
C01G C02H 1.393(6) . ?
C01H C01R 1.364(6) . ?
C01I C021 1.419(6) . ?
C01I C02Q 1.504(5) . ?
C01J C01P 1.404(6) . ?
C01J C02L 1.433(6) . ?
C01K C02K 1.394(6) . ?
C01L C02M 1.389(6) . ?
C01N C01V 1.410(6) . ?
C01N C026 1.358(6) . ?
C01O C027 1.359(6) . ?
C01P C01Q 1.424(6) . ?
C01P C02S 1.490(6) . ?
C01Q C01U 1.414(6) . ?
C01R C027 1.409(6) . ?
C01S C02E 1.388(7) . ?
C01S C02H 1.395(6) . ?
C01T C02G 1.395(6) . ?
C01U C02J 1.369(7) . ?
C01W C02C 1.410(6) . ?
C01X C023 1.506(6) . ?
C01Y C02D 1.415(6) . ?
C01Z C02G 1.382(6) . ?
C020 C02E 1.387(6) . ?
C021 C025 1.420(6) . ?
C022 C02C 1.357(6) . ?
C024 C02P 1.483(7) . ?
C025 C02O 1.364(6) . ?
C028 C02A 1.399(7) . ?
C028 C02M 1.376(7) . ?
C029 C02W 1.392(6) . ?
C02B C02R 1.395(6) . ?
C02B C02V 1.499(6) . ?
C02F C02P 1.403(6) . ?
C02F C02Z 1.402(6) . ?
C02I C02K 1.373(7) . ?
C02I C02N 1.397(7) . ?
C02L C02W 1.359(7) . ?
C02P C02Y 1.391(7) . ?
C02Q C02U 1.410(7) . ?
C02Q C02X 1.405(7) . ?
C02R C02T 1.394(6) . ?
C02S C031 1.412(8) . ?
C02S C039 1.405(7) . ?
C02T C033 1.507(6) . ?
C02U C030 1.501(8) . ?
C02U C035 1.387(7) . ?
C02X C037 1.493(9) . ?
C02X C03B 1.395(7) . ?
C02Y C03D 1.405(9) . ?
C02Z C038 1.524(8) . ?
C02Z C03A 1.388(7) . ?
C031 C034 1.391(7) . ?
C031 C036 1.501(8) . ?
C032 C039 1.518(9) . ?
C034 C03F 1.398(10) . ?
C035 C03C 1.402(11) . ?
C039 C03E 1.394(8) . ?
C03A C03D 1.386(10) . ?
C03B C03C 1.409(11) . ?
C03C C03H 1.520(8) . ?
C03D C03I 1.516(8) . ?
C03E C03F 1.379(11) . ?
C03F C03J 1.518(8) . ?

loop_
_smtbx_masks_void_nr
_smtbx_masks_void_average_x
_smtbx_masks_void_average_y
_smtbx_masks_void_average_z
_smtbx_masks_void_volume
_smtbx_masks_void_count_electrons
_smtbx_masks_void_content
1 0.211 0.910 0.964 12.2 2.4 ?
2 0.326 0.442 0.072 21.9 2.8 ?
3 0.500 0.000 0.000 23.4 1.7 ?
4 0.458 0.461 0.750 9.5 1.4 ?
5 0.542 0.539 0.250 9.5 1.4 ?
6 0.674 0.558 0.928 21.9 2.8 ?
7 0.789 0.090 0.036 12.2 2.4 ?
